data_4024896
loop_
_publ_author_name
'Junro Yoshino'
'Naokazu Kano'
'Takayuki Kawashima'

_publ_contact_author_address
;
Department of Chemistry, Graduate School of Science,
The University of Tokyo,
7-3-1 Hongo, Bunkyo-ku, Tokyo, 113-0033, Japan
;
_publ_contact_author_email kano@chem.s.u-tokyo.ac.jp
_publ_contact_author_fax +81-5800-6899
_publ_contact_author_name 'Naokazu Kano'
_publ_contact_author_phone +81-5841-4341
_publ_section_title
;
Fluorescence Properties of Simple N-Substituted Aldimines with a B-N
Interaction and Their Fluorescence Quenching by a Cyanide Ion
;
_journal_name_full 'Journal of Organic Chemistry'
_journal_page_first 7496
_journal_page_last 7503
_journal_paper_doi 10.1021/jo901733b
_journal_volume 74
_journal_year 2009
_chemical_formula_moiety 'C20 H8 B F10 N O'
_chemical_formula_sum 'C20 H8 B F10 N O'
_chemical_formula_weight 479.08
_space_group_IT_number 2
_symmetry_cell_setting triclinic
_symmetry_space_group_name_Hall '-P 1'
_symmetry_space_group_name_H-M 'P -1'
_atom_sites_solution_hydrogens geom
_atom_sites_solution_primary direct
_atom_sites_solution_secondary difmap
_audit_creation_method SHELXL-97
_cell_angle_alpha 96.728(12)
_cell_angle_beta 98.789(12)
_cell_angle_gamma 97.675(12)
_cell_formula_units_Z 2
_cell_length_a 6.725(5)
_cell_length_b 9.160(8)
_cell_length_c 15.492(13)
_cell_measurement_reflns_used 2168
_cell_measurement_temperature 120(2)
_cell_measurement_theta_max 27.4835
_cell_measurement_theta_min 3.1005
_cell_volume 925.4(13)
_computing_cell_refinement 'CrystalClear (Rigaku Corp., 2000)'
_computing_data_collection 'CrystalClear (Rigaku Corp., 2000)'
_computing_data_reduction 'CrystalClear (Rigaku Corp., 2000)'
_computing_structure_refinement 'SHELXL-97 (Sheldrick, 1997)'
_computing_structure_solution 'SHELXS-97 (Sheldrick, 1990)'
_diffrn_ambient_temperature 120(2)
_diffrn_detector_area_resol_mean 14.5666
_diffrn_measured_fraction_theta_full 0.972
_diffrn_measured_fraction_theta_max 0.972
_diffrn_measurement_details
;
scan:
    Number of images: 720
               Slice: -70.0000 - 110.0000
         Image width: 0.2500
            Exp time: 21.0000
       Rotation axis: Omega
               Omega: 0.0000
                 Chi: 45.0000
                 Phi: 0.0000
                 XTD: 45.1603
              2theta: 19.4948
scan:
    Number of images: 720
               Slice: -70.0000 - 110.0000
         Image width: 0.2500
            Exp time: 21.0000
       Rotation axis: Omega
               Omega: 0.0000
                 Chi: 45.0000
                 Phi: 90.0000
                 XTD: 45.1603
              2theta: 19.4948

;
_diffrn_measurement_device
;
Mercury CCD (2x2 bin mode)
;
_diffrn_measurement_device_details
;
AFC8: Eulerian 3-circle
;
_diffrn_measurement_method dtprofit.ref
_diffrn_orient_matrix_type d*Trek
_diffrn_orient_matrix_UB_11 -0.1189
_diffrn_orient_matrix_UB_12 0.0379
_diffrn_orient_matrix_UB_13 0.0872
_diffrn_orient_matrix_UB_21 0.0527
_diffrn_orient_matrix_UB_22 0.0643
_diffrn_orient_matrix_UB_23 0.0739
_diffrn_orient_matrix_UB_31 -0.0151
_diffrn_orient_matrix_UB_32 0.0586
_diffrn_orient_matrix_UB_33 -0.0263
_diffrn_radiation_detector CCD
_diffrn_radiation_monochromator graphite
_diffrn_radiation_source 'fine-focus sealed tube'
_diffrn_radiation_type MoK\a
_diffrn_radiation_wavelength 0.71070
_diffrn_reflns_av_R_equivalents 0.0283
_diffrn_reflns_av_sigmaI/netI 0.0697
_diffrn_reflns_limit_h_max 6
_diffrn_reflns_limit_h_min -7
_diffrn_reflns_limit_k_max 10
_diffrn_reflns_limit_k_min -10
_diffrn_reflns_limit_l_max 18
_diffrn_reflns_limit_l_min -12
_diffrn_reflns_number 5884
_diffrn_reflns_reduction_process 'Lp corrections applied'
_diffrn_reflns_theta_full 25.00
_diffrn_reflns_theta_max 25.00
_diffrn_reflns_theta_min 3.10
_exptl_absorpt_coefficient_mu 0.175
_exptl_absorpt_correction_T_max 0.9576
_exptl_absorpt_correction_T_min 0.9414
_exptl_absorpt_correction_type multi-scan
_exptl_absorpt_process_details
;
Rigaku, Private communication
;
_exptl_crystal_colour Colorless
_exptl_crystal_density_diffrn 1.719
_exptl_crystal_density_method 'not measured'
_exptl_crystal_description Block
_exptl_crystal_F_000 476
_exptl_crystal_size_max 0.40
_exptl_crystal_size_mid 0.30
_exptl_crystal_size_min 0.25
_refine_diff_density_max 0.301
_refine_diff_density_min -0.206
_refine_diff_density_rms 0.055
_refine_ls_extinction_method none
_refine_ls_goodness_of_fit_ref 0.995
_refine_ls_hydrogen_treatment riding
_refine_ls_matrix_type full
_refine_ls_number_parameters 299
_refine_ls_number_reflns 3158
_refine_ls_number_restraints 0
_refine_ls_restrained_S_all 0.995
_refine_ls_R_factor_all 0.0452
_refine_ls_R_factor_gt 0.0387
_refine_ls_shift/su_max 0.000
_refine_ls_shift/su_mean 0.000
_refine_ls_structure_factor_coef Fsqd
_refine_ls_weighting_details 'calc w=1/[\s^2^(Fo^2^)+(0.0364P)^2^+0.0000P] where P=(Fo^2^+2Fc^2^)/3'
_refine_ls_weighting_scheme calc
_refine_ls_wR_factor_gt 0.0977
_refine_ls_wR_factor_ref 0.1016
_reflns_number_gt 2562
_reflns_number_total 3158
_reflns_threshold_expression >2sigma(I)
_cod_data_source_file jo901733b_si_006.cif
_cod_data_source_block 7
_cod_depositor_comments
;
The following automatic conversions were performed:
'_exptl_absorpt_correction_type' value 'Multi-scan' changed to
'multi-scan' according to
'/home/saulius/struct/CIF-dictionaries/cif_core.dic' dictionary named
'cif_core.dic' version 2.4.1 from 2010-06-29.

Automatic conversion script
Id: cif_fix_enum 1527 2010-12-29 10:47:43Z saulius 

The following automatic conversions were performed:

data name '_atom_site_symetry_multiplicity' was replaced with
'_atom_site_symmetry_multiplicity' as specified in the replacement
file 'data/replacement-values/replacement_tags.lst'.

Automatic conversion script
Id: cif_correct_tags 9268 2022-04-12 08:56:07Z antanas 
;
_cod_database_code 4024896

loop_
_symmetry_equiv_pos_as_xyz
'x, y, z'
'-x, -y, -z'

loop_
_atom_site_label
_atom_site_type_symbol
_atom_site_fract_x
_atom_site_fract_y
_atom_site_fract_z
_atom_site_U_iso_or_equiv
_atom_site_adp_type
_atom_site_occupancy
_atom_site_symmetry_multiplicity
_atom_site_calc_flag
_atom_site_refinement_flags
_atom_site_disorder_assembly
_atom_site_disorder_group
B1 B 0.5408(3) 0.2803(2) 0.75509(15) 0.0175(5) Uani 1 1 d . . .
C1 C 0.3858(3) 0.3817(2) 0.71164(12) 0.0187(4) Uani 1 1 d . . .
C2 C 0.1883(3) 0.3484(2) 0.66606(13) 0.0208(5) Uani 1 1 d . . .
H1 H 0.1189 0.2490 0.6564 0.025 Uiso 1 1 calc R . .
C3 C 0.0911(3) 0.4628(2) 0.63417(14) 0.0271(5) Uani 1 1 d . . .
H2 H -0.0434 0.4392 0.6016 0.033 Uiso 1 1 calc R . .
C4 C 0.1871(3) 0.6093(3) 0.64922(16) 0.0327(6) Uani 1 1 d . . .
H3 H 0.1185 0.6846 0.6266 0.039 Uiso 1 1 calc R . .
C5 C 0.3839(3) 0.6466(2) 0.69739(15) 0.0298(5) Uani 1 1 d . . .
H4 H 0.4502 0.7469 0.7095 0.036 Uiso 1 1 calc R . .
C6 C 0.4802(3) 0.5319(2) 0.72719(14) 0.0220(5) Uani 1 1 d . . .
C7 C 0.6862(3) 0.5437(2) 0.77580(14) 0.0241(5) Uani 1 1 d . . .
H5 H 0.7795 0.6336 0.7928 0.029 Uiso 1 1 calc R . .
N1 N 0.7237(2) 0.41491(18) 0.79244(11) 0.0202(4) Uani 1 1 d . . .
O1 O 0.9047(2) 0.38171(16) 0.83479(9) 0.0256(4) Uani 1 1 d . . .
C8 C 1.0570(3) 0.5099(2) 0.86949(15) 0.0316(6) Uani 1 1 d . . .
H6 H 1.0960 0.5602 0.8208 0.047 Uiso 1 1 calc R . .
H7 H 1.1770 0.4781 0.9018 0.047 Uiso 1 1 calc R . .
H8 H 1.0015 0.5786 0.9095 0.047 Uiso 1 1 calc R . .
C9 C 0.6303(3) 0.1656(2) 0.68643(12) 0.0156(4) Uani 1 1 d . . .
C10 C 0.6388(3) 0.1884(2) 0.59982(13) 0.0174(4) Uani 1 1 d . . .
C11 C 0.7116(3) 0.0939(2) 0.54022(12) 0.0203(5) Uani 1 1 d . . .
C12 C 0.7812(3) -0.0325(2) 0.56562(13) 0.0200(5) Uani 1 1 d . . .
C13 C 0.7796(3) -0.0591(2) 0.65121(13) 0.0200(5) Uani 1 1 d . . .
C14 C 0.7094(3) 0.0395(2) 0.70942(12) 0.0177(4) Uani 1 1 d . . .
F1 F 0.57511(18) 0.31073(13) 0.56928(8) 0.0255(3) Uani 1 1 d . . .
F2 F 0.71249(18) 0.12162(14) 0.45688(7) 0.0290(3) Uani 1 1 d . . .
F3 F 0.84740(18) -0.12801(14) 0.50823(8) 0.0297(3) Uani 1 1 d . . .
F4 F 0.84527(18) -0.18270(13) 0.67701(8) 0.0294(3) Uani 1 1 d . . .
F5 F 0.71647(18) 0.00566(13) 0.79199(7) 0.0268(3) Uani 1 1 d . . .
C15 C 0.4529(3) 0.2070(2) 0.83491(13) 0.0186(4) Uani 1 1 d . . .
C16 C 0.3150(3) 0.0740(2) 0.81635(13) 0.0208(5) Uani 1 1 d . . .
C17 C 0.2329(3) 0.0034(2) 0.87977(14) 0.0257(5) Uani 1 1 d . . .
C18 C 0.2839(3) 0.0673(3) 0.96697(14) 0.0290(5) Uani 1 1 d . . .
C19 C 0.4133(3) 0.1989(3) 0.98847(13) 0.0287(5) Uani 1 1 d . . .
C20 C 0.4946(3) 0.2663(2) 0.92357(13) 0.0246(5) Uani 1 1 d . . .
F6 F 0.25976(17) 0.00684(13) 0.73192(7) 0.0262(3) Uani 1 1 d . . .
F7 F 0.10692(19) -0.12792(14) 0.85733(8) 0.0363(3) Uani 1 1 d . . .
F8 F 0.2085(2) -0.00196(16) 1.02970(8) 0.0432(4) Uani 1 1 d . . .
F9 F 0.4657(2) 0.26332(17) 1.07406(8) 0.0439(4) Uani 1 1 d . . .
F10 F 0.6214(2) 0.39737(14) 0.95130(8) 0.0340(3) Uani 1 1 d . . .

loop_
_atom_site_aniso_label
_atom_site_aniso_U_11
_atom_site_aniso_U_22
_atom_site_aniso_U_33
_atom_site_aniso_U_23
_atom_site_aniso_U_13
_atom_site_aniso_U_12
B1 0.0163(13) 0.0168(11) 0.0173(12) -0.0011(9) 0.0004(10) 0.0006(9)
C1 0.0223(12) 0.0180(10) 0.0189(10) 0.0027(8) 0.0104(9) 0.0065(8)
C2 0.0189(12) 0.0206(11) 0.0235(11) 0.0030(8) 0.0057(9) 0.0025(8)
C3 0.0207(12) 0.0344(13) 0.0292(12) 0.0112(10) 0.0049(10) 0.0079(10)
C4 0.0265(13) 0.0326(13) 0.0473(15) 0.0197(11) 0.0119(11) 0.0149(10)
C5 0.0268(13) 0.0209(11) 0.0453(14) 0.0095(10) 0.0119(11) 0.0056(9)
C6 0.0206(12) 0.0194(11) 0.0277(11) 0.0031(9) 0.0087(9) 0.0037(8)
C7 0.0230(12) 0.0187(11) 0.0298(12) 0.0005(9) 0.0076(10) -0.0004(9)
N1 0.0149(9) 0.0246(10) 0.0194(9) -0.0001(7) 0.0005(7) 0.0024(7)
O1 0.0172(8) 0.0270(8) 0.0291(9) 0.0003(7) -0.0033(7) 0.0025(6)
C8 0.0215(13) 0.0351(13) 0.0313(13) -0.0065(10) -0.0014(10) -0.0041(10)
C9 0.0112(10) 0.0181(10) 0.0165(10) 0.0025(8) 0.0007(8) 0.0012(8)
C10 0.0138(11) 0.0183(10) 0.0202(11) 0.0058(8) 0.0012(8) 0.0023(8)
C11 0.0153(11) 0.0312(12) 0.0130(10) 0.0034(9) 0.0021(8) -0.0018(8)
C12 0.0131(11) 0.0239(11) 0.0203(11) -0.0058(9) 0.0039(9) -0.0008(8)
C13 0.0175(11) 0.0175(10) 0.0256(11) 0.0041(9) 0.0034(9) 0.0045(8)
C14 0.0170(11) 0.0213(11) 0.0150(10) 0.0043(8) 0.0020(8) 0.0029(8)
F1 0.0283(7) 0.0282(7) 0.0251(7) 0.0140(5) 0.0067(5) 0.0109(5)
F2 0.0291(8) 0.0449(8) 0.0150(6) 0.0083(5) 0.0074(5) 0.0051(6)
F3 0.0274(7) 0.0324(7) 0.0286(7) -0.0088(6) 0.0112(6) 0.0056(5)
F4 0.0314(7) 0.0234(7) 0.0389(8) 0.0091(6) 0.0108(6) 0.0141(5)
F5 0.0354(8) 0.0321(7) 0.0188(6) 0.0110(5) 0.0074(5) 0.0169(6)
C15 0.0185(11) 0.0209(11) 0.0175(11) 0.0026(8) 0.0012(9) 0.0086(8)
C16 0.0203(12) 0.0267(11) 0.0164(11) 0.0028(8) 0.0036(9) 0.0068(9)
C17 0.0200(12) 0.0295(12) 0.0305(12) 0.0123(10) 0.0055(10) 0.0050(9)
C18 0.0267(13) 0.0464(15) 0.0227(12) 0.0196(11) 0.0107(10) 0.0164(11)
C19 0.0319(14) 0.0432(14) 0.0140(11) 0.0032(10) 0.0032(10) 0.0176(11)
C20 0.0252(12) 0.0276(12) 0.0216(11) 0.0007(9) 0.0028(9) 0.0103(9)
F6 0.0274(7) 0.0282(7) 0.0197(6) 0.0002(5) 0.0036(5) -0.0040(5)
F7 0.0322(8) 0.0363(8) 0.0416(8) 0.0159(6) 0.0099(6) -0.0035(6)
F8 0.0382(9) 0.0712(11) 0.0310(8) 0.0298(7) 0.0161(7) 0.0153(7)
F9 0.0537(9) 0.0638(10) 0.0159(7) 0.0015(6) 0.0075(6) 0.0167(8)
F10 0.0424(8) 0.0336(8) 0.0210(7) -0.0066(6) 0.0019(6) 0.0016(6)

loop_
_atom_type_symbol
_atom_type_description
_atom_type_scat_dispersion_real
_atom_type_scat_dispersion_imag
_atom_type_scat_source
C C 0.0033 0.0016 'International Tables Vol C Tables 4.2.6.8 and 6.1.1.4'
H H 0.0000 0.0000 'International Tables Vol C Tables 4.2.6.8 and 6.1.1.4'
B B 0.0013 0.0007 'International Tables Vol C Tables 4.2.6.8 and 6.1.1.4'
N N 0.0061 0.0033 'International Tables Vol C Tables 4.2.6.8 and 6.1.1.4'
O O 0.0106 0.0060 'International Tables Vol C Tables 4.2.6.8 and 6.1.1.4'
F F 0.0171 0.0103 'International Tables Vol C Tables 4.2.6.8 and 6.1.1.4'

loop_
_geom_angle_atom_site_label_1
_geom_angle_atom_site_label_2
_geom_angle_atom_site_label_3
_geom_angle
_geom_angle_site_symmetry_1
_geom_angle_site_symmetry_3
_geom_angle_publ_flag
N1 B1 C1 95.66(16) . . ?
N1 B1 C15 111.24(17) . . ?
C1 B1 C15 110.37(17) . . ?
N1 B1 C9 105.98(16) . . ?
C1 B1 C9 116.54(17) . . ?
C15 B1 C9 115.16(17) . . ?
C2 C1 C6 118.22(19) . . ?
C2 C1 B1 132.46(18) . . ?
C6 C1 B1 109.31(18) . . ?
C1 C2 C3 119.4(2) . . ?
C1 C2 H1 120.3 . . ?
C3 C2 H1 120.3 . . ?
C4 C3 C2 121.5(2) . . ?
C4 C3 H2 119.3 . . ?
C2 C3 H2 119.3 . . ?
C3 C4 C5 120.2(2) . . ?
C3 C4 H3 119.9 . . ?
C5 C4 H3 119.9 . . ?
C6 C5 C4 117.8(2) . . ?
C6 C5 H4 121.1 . . ?
C4 C5 H4 121.1 . . ?
C5 C6 C1 122.8(2) . . ?
C5 C6 C7 127.4(2) . . ?
C1 C6 C7 109.79(18) . . ?
N1 C7 C6 110.28(18) . . ?
N1 C7 H5 124.9 . . ?
C6 C7 H5 124.9 . . ?
C7 N1 O1 126.82(17) . . ?
C7 N1 B1 114.95(17) . . ?
O1 N1 B1 118.16(16) . . ?
N1 O1 C8 114.29(16) . . ?
O1 C8 H6 109.5 . . ?
O1 C8 H7 109.5 . . ?
H6 C8 H7 109.5 . . ?
O1 C8 H8 109.5 . . ?
H6 C8 H8 109.5 . . ?
H7 C8 H8 109.5 . . ?
C10 C9 C14 113.67(17) . . ?
C10 C9 B1 122.49(17) . . ?
C14 C9 B1 123.82(17) . . ?
F1 C10 C11 115.77(18) . . ?
F1 C10 C9 120.19(17) . . ?
C11 C10 C9 124.04(18) . . ?
F2 C11 C10 120.90(19) . . ?
F2 C11 C12 119.26(18) . . ?
C10 C11 C12 119.83(18) . . ?
F3 C12 C13 120.54(19) . . ?
F3 C12 C11 120.92(19) . . ?
C13 C12 C11 118.54(18) . . ?
F4 C13 C12 119.39(18) . . ?
F4 C13 C14 120.65(18) . . ?
C12 C13 C14 119.96(19) . . ?
F5 C14 C13 115.82(18) . . ?
F5 C14 C9 120.29(17) . . ?
C13 C14 C9 123.87(19) . . ?
C20 C15 C16 113.75(19) . . ?
C20 C15 B1 126.29(19) . . ?
C16 C15 B1 119.91(18) . . ?
F6 C16 C17 116.83(19) . . ?
F6 C16 C15 119.20(17) . . ?
C17 C16 C15 124.0(2) . . ?
F7 C17 C18 120.12(19) . . ?
F7 C17 C16 120.7(2) . . ?
C18 C17 C16 119.2(2) . . ?
F8 C18 C19 120.9(2) . . ?
F8 C18 C17 119.8(2) . . ?
C19 C18 C17 119.27(19) . . ?
F9 C19 C18 120.1(2) . . ?
F9 C19 C20 119.7(2) . . ?
C18 C19 C20 120.2(2) . . ?
F10 C20 C19 115.95(19) . . ?
F10 C20 C15 120.48(19) . . ?
C19 C20 C15 123.6(2) . . ?

loop_
_geom_bond_atom_site_label_1
_geom_bond_atom_site_label_2
_geom_bond_distance
_geom_bond_site_symmetry_2
_geom_bond_publ_flag
B1 N1 1.605(3) . ?
B1 C1 1.610(3) . ?
B1 C15 1.626(3) . ?
B1 C9 1.643(3) . ?
C1 C2 1.382(3) . ?
C1 C6 1.413(3) . ?
C2 C3 1.406(3) . ?
C2 H1 0.9500 . ?
C3 C4 1.386(3) . ?
C3 H2 0.9500 . ?
C4 C5 1.394(3) . ?
C4 H3 0.9500 . ?
C5 C6 1.393(3) . ?
C5 H4 0.9500 . ?
C6 C7 1.456(3) . ?
C7 N1 1.285(3) . ?
C7 H5 0.9500 . ?
N1 O1 1.381(2) . ?
O1 C8 1.442(2) . ?
C8 H6 0.9800 . ?
C8 H7 0.9800 . ?
C8 H8 0.9800 . ?
C9 C10 1.390(3) . ?
C9 C14 1.395(3) . ?
C10 F1 1.361(2) . ?
C10 C11 1.380(3) . ?
C11 F2 1.345(2) . ?
C11 C12 1.382(3) . ?
C12 F3 1.341(2) . ?
C12 C13 1.377(3) . ?
C13 F4 1.350(2) . ?
C13 C14 1.380(3) . ?
C14 F5 1.346(2) . ?
C15 C20 1.388(3) . ?
C15 C16 1.400(3) . ?
C16 F6 1.352(2) . ?
C16 C17 1.381(3) . ?
C17 F7 1.351(2) . ?
C17 C18 1.380(3) . ?
C18 F8 1.346(2) . ?
C18 C19 1.364(3) . ?
C19 F9 1.360(3) . ?
C19 C20 1.383(3) . ?
C20 F10 1.359(3) . ?

loop_
_geom_torsion_atom_site_label_1
_geom_torsion_atom_site_label_2
_geom_torsion_atom_site_label_3
_geom_torsion_atom_site_label_4
_geom_torsion
_geom_torsion_site_symmetry_1
_geom_torsion_site_symmetry_2
_geom_torsion_site_symmetry_3
_geom_torsion_site_symmetry_4
_geom_torsion_publ_flag
N1 B1 C1 C2 -179.3(2) . . . . ?
C15 B1 C1 C2 -64.1(3) . . . . ?
C9 B1 C1 C2 69.7(3) . . . . ?
N1 B1 C1 C6 -0.42(19) . . . . ?
C15 B1 C1 C6 114.74(19) . . . . ?
C9 B1 C1 C6 -111.44(19) . . . . ?
C6 C1 C2 C3 2.2(3) . . . . ?
B1 C1 C2 C3 -179.0(2) . . . . ?
C1 C2 C3 C4 -1.6(3) . . . . ?
C2 C3 C4 C5 -0.4(3) . . . . ?
C3 C4 C5 C6 1.6(3) . . . . ?
C4 C5 C6 C1 -0.9(3) . . . . ?
C4 C5 C6 C7 177.9(2) . . . . ?
C2 C1 C6 C5 -1.0(3) . . . . ?
B1 C1 C6 C5 179.89(19) . . . . ?
C2 C1 C6 C7 180.00(17) . . . . ?
B1 C1 C6 C7 0.9(2) . . . . ?
C5 C6 C7 N1 180.0(2) . . . . ?
C1 C6 C7 N1 -1.2(2) . . . . ?
C6 C7 N1 O1 177.82(16) . . . . ?
C6 C7 N1 B1 0.9(2) . . . . ?
C1 B1 N1 C7 -0.3(2) . . . . ?
C15 B1 N1 C7 -114.73(19) . . . . ?
C9 B1 N1 C7 119.41(19) . . . . ?
C1 B1 N1 O1 -177.52(15) . . . . ?
C15 B1 N1 O1 68.0(2) . . . . ?
C9 B1 N1 O1 -57.8(2) . . . . ?
C7 N1 O1 C8 5.7(3) . . . . ?
B1 N1 O1 C8 -177.41(16) . . . . ?
N1 B1 C9 C10 -81.6(2) . . . . ?
C1 B1 C9 C10 23.3(3) . . . . ?
C15 B1 C9 C10 154.97(19) . . . . ?
N1 B1 C9 C14 96.6(2) . . . . ?
C1 B1 C9 C14 -158.46(19) . . . . ?
C15 B1 C9 C14 -26.8(3) . . . . ?
C14 C9 C10 F1 -177.16(16) . . . . ?
B1 C9 C10 F1 1.2(3) . . . . ?
C14 C9 C10 C11 2.1(3) . . . . ?
B1 C9 C10 C11 -179.55(18) . . . . ?
F1 C10 C11 F2 -1.8(3) . . . . ?
C9 C10 C11 F2 178.95(17) . . . . ?
F1 C10 C11 C12 179.44(17) . . . . ?
C9 C10 C11 C12 0.2(3) . . . . ?
F2 C11 C12 F3 -0.7(3) . . . . ?
C10 C11 C12 F3 178.14(17) . . . . ?
F2 C11 C12 C13 179.90(17) . . . . ?
C10 C11 C12 C13 -1.3(3) . . . . ?
F3 C12 C13 F4 0.0(3) . . . . ?
C11 C12 C13 F4 179.39(17) . . . . ?
F3 C12 C13 C14 -179.41(17) . . . . ?
C11 C12 C13 C14 0.0(3) . . . . ?
F4 C13 C14 F5 1.7(3) . . . . ?
C12 C13 C14 F5 -178.98(18) . . . . ?
F4 C13 C14 C9 -176.85(18) . . . . ?
C12 C13 C14 C9 2.5(3) . . . . ?
C10 C9 C14 F5 178.12(16) . . . . ?
B1 C9 C14 F5 -0.2(3) . . . . ?
C10 C9 C14 C13 -3.4(3) . . . . ?
B1 C9 C14 C13 178.23(18) . . . . ?
N1 B1 C15 C20 12.5(3) . . . . ?
C1 B1 C15 C20 -92.4(2) . . . . ?
C9 B1 C15 C20 133.1(2) . . . . ?
N1 B1 C15 C16 -170.10(16) . . . . ?
C1 B1 C15 C16 85.0(2) . . . . ?
C9 B1 C15 C16 -49.5(3) . . . . ?
C20 C15 C16 F6 178.87(16) . . . . ?
B1 C15 C16 F6 1.2(3) . . . . ?
C20 C15 C16 C17 -2.5(3) . . . . ?
B1 C15 C16 C17 179.80(19) . . . . ?
F6 C16 C17 F7 1.3(3) . . . . ?
C15 C16 C17 F7 -177.31(18) . . . . ?
F6 C16 C17 C18 -179.89(18) . . . . ?
C15 C16 C17 C18 1.5(3) . . . . ?
F7 C17 C18 F8 0.3(3) . . . . ?
C16 C17 C18 F8 -178.53(19) . . . . ?
F7 C17 C18 C19 179.16(19) . . . . ?
C16 C17 C18 C19 0.4(3) . . . . ?
F8 C18 C19 F9 -1.0(3) . . . . ?
C17 C18 C19 F9 -179.86(19) . . . . ?
F8 C18 C19 C20 177.96(19) . . . . ?
C17 C18 C19 C20 -0.9(3) . . . . ?
F9 C19 C20 F10 -1.2(3) . . . . ?
C18 C19 C20 F10 179.82(18) . . . . ?
F9 C19 C20 C15 178.64(18) . . . . ?
C18 C19 C20 C15 -0.3(3) . . . . ?
C16 C15 C20 F10 -178.20(17) . . . . ?
B1 C15 C20 F10 -0.7(3) . . . . ?
C16 C15 C20 C19 1.9(3) . . . . ?
B1 C15 C20 C19 179.43(19) . . . . ?
